data_4509396
loop_
_publ_author_name
'Adarsh, N. N.'
'Kumar, D. Krishna'
'Dastidar, Parthasarathi'

_publ_section_title
;
 Microporous Nanotubular Self-Assembly of a Molecular Chair
;
_journal_issue 7
_journal_name_full 'Crystal Growth &amp; Design'
_journal_page_first 2979
_journal_paper_doi 10.1021/cg8013859
_journal_volume 9
_journal_year 2009
_chemical_formula_sum 'C16 H24 Cl2 N6 O4 Zn'
_chemical_formula_weight 500.68
_chemical_name_systematic
; 
 ? 
;
_space_group_IT_number 15
_symmetry_cell_setting monoclinic
_symmetry_space_group_name_Hall '-C 2yc'
_symmetry_space_group_name_H-M 'C 1 2/c 1'
_atom_sites_solution_hydrogens geom
_atom_sites_solution_primary direct
_atom_sites_solution_secondary difmap
_audit_creation_method SHELXL-97
_cell_angle_alpha 90.00
_cell_angle_beta 109.182(4)
_cell_angle_gamma 90.00
_cell_formula_units_Z 4
_cell_length_a 17.904(3)
_cell_length_b 6.5317(12)
_cell_length_c 19.129(4)
_cell_measurement_temperature 100(2)
_cell_volume 2112.8(7)
_computing_cell_refinement 'BRUKER AXS SMART'
_computing_data_collection 'BRUKER AXS SMART'
_computing_data_reduction 'BRUKER AXS SAINT'
_computing_molecular_graphics 'BRUKER AXS SHELXTL'
_computing_publication_material 'MERCURY 1.4.1'
_computing_structure_refinement 'SHELXL-97 (Sheldrick, 1997)'
_computing_structure_solution 'SHELXS-97 (Sheldrick, 1990)'
_diffrn_ambient_temperature 100(2)
_diffrn_detector_area_resol_mean 3
_diffrn_measured_fraction_theta_full 0.993
_diffrn_measured_fraction_theta_max 0.993
_diffrn_measurement_device_type 'BRUKER CCD AREA DETECTOR'
_diffrn_measurement_method 'PHI-OMEGA SCAN'
_diffrn_radiation_monochromator graphite
_diffrn_radiation_source 'fine-focus sealed tube'
_diffrn_radiation_type MoK\a
_diffrn_radiation_wavelength 0.71073
_diffrn_reflns_av_R_equivalents 0.0558
_diffrn_reflns_av_sigmaI/netI 0.0743
_diffrn_reflns_limit_h_max 22
_diffrn_reflns_limit_h_min -11
_diffrn_reflns_limit_k_max 7
_diffrn_reflns_limit_k_min -8
_diffrn_reflns_limit_l_max 22
_diffrn_reflns_limit_l_min -23
_diffrn_reflns_number 5418
_diffrn_reflns_theta_full 26.00
_diffrn_reflns_theta_max 26.00
_diffrn_reflns_theta_min 2.25
_exptl_absorpt_coefficient_mu 1.451
_exptl_absorpt_correction_T_max 0.9443
_exptl_absorpt_correction_T_min 0.8011
_exptl_absorpt_correction_type multi-scan
_exptl_absorpt_process_details SADABS
_exptl_crystal_colour COLORLESS
_exptl_crystal_density_diffrn 1.574
_exptl_crystal_density_method 'not measured'
_exptl_crystal_description PLATE
_exptl_crystal_F_000 1032
_exptl_crystal_size_max 0.16
_exptl_crystal_size_mid 0.06
_exptl_crystal_size_min 0.04
_refine_diff_density_max 0.692
_refine_diff_density_min -0.900
_refine_diff_density_rms 0.122
_refine_ls_extinction_method none
_refine_ls_goodness_of_fit_ref 1.166
_refine_ls_hydrogen_treatment constr
_refine_ls_matrix_type full
_refine_ls_number_parameters 134
_refine_ls_number_reflns 2058
_refine_ls_number_restraints 0
_refine_ls_restrained_S_all 1.166
_refine_ls_R_factor_all 0.0944
_refine_ls_R_factor_gt 0.0723
_refine_ls_shift/su_max 0.000
_refine_ls_shift/su_mean 0.000
_refine_ls_structure_factor_coef Fsqd
_refine_ls_weighting_details 'calc w=1/[\s^2^(Fo^2^)+(0.0382P)^2^+20.0864P] where P=(Fo^2^+2Fc^2^)/3'
_refine_ls_weighting_scheme calc
_refine_ls_wR_factor_gt 0.1389
_refine_ls_wR_factor_ref 0.1499
_reflns_number_gt 1653
_reflns_number_total 2058
_reflns_threshold_expression >2sigma(I)
_cod_data_source_file cg8013859sup4.cif
_cod_data_source_block kkb546fm
_cod_depositor_comments
;
The following automatic conversions were performed:

'_symmetry_cell_setting' value 'MONOCLINIC' changed to 'monoclinic'
according to /home/saulius/struct/CIF-dictionaries/cif_core.dic
dictionary named 'cif_core.dic' version 2.4.2 from
2011-04-26.

'_exptl_absorpt_correction_type' value 'MULTI-SCAN'
changed to 'multi-scan' according to
/home/saulius/struct/CIF-dictionaries/cif_core.dic dictionary named
'cif_core.dic' version 2.4.2 from 2011-04-26.

Automatic conversion script
Id: cif_fix_values 1891 2012-01-12 08:04:46Z andrius 
;
_cod_original_cell_volume 2112.9(7)
_cod_original_sg_symbol_H-M C2/C
_cod_database_code 4509396

loop_
_symmetry_equiv_pos_as_xyz
'x, y, z'
'-x, y, -z+1/2'
'x+1/2, y+1/2, z'
'-x+1/2, y+1/2, -z+1/2'
'-x, -y, -z'
'x, -y, z-1/2'
'-x+1/2, -y+1/2, -z'
'x+1/2, -y+1/2, z-1/2'

loop_
_atom_site_label
_atom_site_type_symbol
_atom_site_fract_x
_atom_site_fract_y
_atom_site_fract_z
_atom_site_U_iso_or_equiv
_atom_site_adp_type
_atom_site_occupancy
_atom_site_symmetry_multiplicity
_atom_site_calc_flag
_atom_site_refinement_flags
Zn1 Zn 0.0000 0.97352(14) 0.2500 0.0210(3) Uani 1 2 d S
Cl2 Cl 0.08424(8) 1.1524(2) 0.21028(8) 0.0240(4) Uani 1 1 d .
N1 N 0.0703(3) 0.7685(7) 0.3249(3) 0.0215(11) Uani 1 1 d .
C2 C 0.0408(3) 0.5946(9) 0.3428(4) 0.0263(15) Uani 1 1 d .
H2 H -0.0147 0.5718 0.3238 0.032 Uiso 1 1 calc R
C3 C 0.0882(3) 0.4482(9) 0.3879(3) 0.0246(14) Uani 1 1 d .
H3 H 0.0654 0.3270 0.3995 0.030 Uiso 1 1 calc R
C4 C 0.1686(3) 0.4774(9) 0.4160(3) 0.0235(13) Uani 1 1 d .
H4 H 0.2019 0.3777 0.4473 0.028 Uiso 1 1 calc R
C5 C 0.2002(3) 0.6564(9) 0.3977(3) 0.0223(14) Uani 1 1 d .
C6 C 0.1491(3) 0.7971(9) 0.3522(3) 0.0222(13) Uani 1 1 d .
H6 H 0.1706 0.9194 0.3397 0.027 Uiso 1 1 calc R
N7 N 0.2796(3) 0.7048(7) 0.4221(3) 0.0260(12) Uani 1 1 d .
H7 H 0.2916 0.8270 0.4095 0.031 Uiso 1 1 calc R
C8 C 0.3424(3) 0.5884(9) 0.4633(3) 0.0233(14) Uani 1 1 d .
O9 O 0.3349(2) 0.4130(6) 0.4859(2) 0.0244(10) Uani 1 1 d .
N10 N 0.4133(3) 0.6802(7) 0.4790(3) 0.0243(12) Uani 1 1 d .
H10 H 0.4161 0.8046 0.4624 0.029 Uiso 1 1 calc R
C11 C 0.4849(3) 0.5770(8) 0.5230(3) 0.0245(14) Uani 1 1 d .
H11A H 0.4747 0.5036 0.5642 0.029 Uiso 1 1 calc R
H11B H 0.5266 0.6804 0.5447 0.029 Uiso 1 1 calc R
C12 C 0.3156(4) 0.1551(11) 0.3226(4) 0.0398(18) Uani 1 1 d .
H12A H 0.2608 0.2031 0.3091 0.060 Uiso 1 1 calc R
H12B H 0.3187 0.0430 0.2897 0.060 Uiso 1 1 calc R
H12C H 0.3496 0.2680 0.3179 0.060 Uiso 1 1 calc R
O13 O 0.3415(3) 0.0832(6) 0.3980(3) 0.0325(11) Uani 1 1 d .
H13 H 0.3428 0.1817 0.4266 0.049 Uiso 1 1 calc R

loop_
_atom_site_aniso_label
_atom_site_aniso_U_11
_atom_site_aniso_U_22
_atom_site_aniso_U_33
_atom_site_aniso_U_23
_atom_site_aniso_U_13
_atom_site_aniso_U_12
Zn1 0.0121(5) 0.0093(5) 0.0341(6) 0.000 -0.0028(4) 0.000
Cl2 0.0162(8) 0.0177(8) 0.0349(9) -0.0018(6) 0.0039(6) -0.0006(5)
N1 0.017(3) 0.017(3) 0.022(3) 0.000(2) -0.004(2) 0.002(2)
C2 0.014(3) 0.018(3) 0.041(4) -0.001(3) 0.000(3) -0.005(2)
C3 0.026(3) 0.015(3) 0.029(3) -0.001(3) 0.004(3) -0.002(2)
C4 0.024(3) 0.020(3) 0.025(3) 0.001(3) 0.006(3) 0.004(3)
C5 0.015(3) 0.018(3) 0.031(3) -0.001(3) 0.004(3) 0.002(2)
C6 0.018(3) 0.015(3) 0.028(3) -0.001(3) 0.001(3) 0.000(2)
N7 0.019(3) 0.013(2) 0.041(3) 0.002(2) 0.004(2) -0.004(2)
C8 0.019(3) 0.016(3) 0.031(4) 0.001(3) 0.004(3) 0.002(2)
O9 0.024(2) 0.016(2) 0.031(2) 0.0034(18) 0.0061(19) -0.0024(17)
N10 0.015(3) 0.015(2) 0.039(3) 0.006(2) 0.003(2) 0.000(2)
C11 0.017(3) 0.014(3) 0.037(4) 0.002(3) 0.001(3) 0.000(2)
C12 0.031(4) 0.029(4) 0.055(5) 0.007(3) 0.008(3) -0.011(3)
O13 0.036(3) 0.014(2) 0.045(3) 0.005(2) 0.010(2) -0.004(2)

loop_
_atom_type_symbol
_atom_type_description
_atom_type_scat_dispersion_real
_atom_type_scat_dispersion_imag
_atom_type_scat_source
C C 0.0033 0.0016 'International Tables Vol C Tables 4.2.6.8 and 6.1.1.4'
H H 0.0000 0.0000 'International Tables Vol C Tables 4.2.6.8 and 6.1.1.4'
N N 0.0061 0.0033 'International Tables Vol C Tables 4.2.6.8 and 6.1.1.4'
O O 0.0106 0.0060 'International Tables Vol C Tables 4.2.6.8 and 6.1.1.4'
Cl Cl 0.1484 0.1585 'International Tables Vol C Tables 4.2.6.8 and 6.1.1.4'
Zn Zn 0.2839 1.4301 'International Tables Vol C Tables 4.2.6.8 and 6.1.1.4'

loop_
_geom_angle_atom_site_label_1
_geom_angle_atom_site_label_2
_geom_angle_atom_site_label_3
_geom_angle
_geom_angle_site_symmetry_1
_geom_angle_site_symmetry_3
N1 Zn1 N1 98.9(3) 2 .
N1 Zn1 Cl2 115.51(15) 2 .
N1 Zn1 Cl2 104.51(14) . .
N1 Zn1 Cl2 104.51(14) 2 2
N1 Zn1 Cl2 115.51(15) . 2
Cl2 Zn1 Cl2 116.78(8) . 2
C2 N1 C6 117.9(5) . .
C2 N1 Zn1 121.7(4) . .
C6 N1 Zn1 120.1(4) . .
N1 C2 C3 122.2(5) . .
N1 C2 H2 118.9 . .
C3 C2 H2 118.9 . .
C4 C3 C2 120.0(6) . .
C4 C3 H3 120.0 . .
C2 C3 H3 120.0 . .
C3 C4 C5 118.5(5) . .
C3 C4 H4 120.8 . .
C5 C4 H4 120.8 . .
N7 C5 C6 117.1(5) . .
N7 C5 C4 124.4(5) . .
C6 C5 C4 118.5(5) . .
N1 C6 C5 122.9(5) . .
N1 C6 H6 118.5 . .
C5 C6 H6 118.5 . .
C8 N7 C5 128.8(5) . .
C8 N7 H7 115.6 . .
C5 N7 H7 115.6 . .
O9 C8 N10 122.2(5) 1 .
O9 C8 N10 122.2(5) . .
O9 C8 N7 123.1(5) 1 .
O9 C8 N7 123.1(5) . .
N10 C8 N7 114.6(5) . .
C8 N10 C11 120.9(5) . .
C8 N10 H10 119.6 . .
C11 N10 H10 119.6 . .
N10 C11 C11 112.4(6) . 5_666
N10 C11 H11A 109.1 . .
C11 C11 H11A 109.1 5_666 .
N10 C11 H11B 109.1 . .
C11 C11 H11B 109.1 5_666 .
H11A C11 H11B 107.8 . .
O13 C12 H12A 109.5 . .
O13 C12 H12B 109.5 . .
H12A C12 H12B 109.5 . .
O13 C12 H12C 109.5 . .
H12A C12 H12C 109.5 . .
H12B C12 H12C 109.5 . .
C12 O13 H13 109.5 . .

loop_
_geom_bond_atom_site_label_1
_geom_bond_atom_site_label_2
_geom_bond_distance
_geom_bond_site_symmetry_2
Zn1 N1 2.060(5) 2
Zn1 N1 2.060(5) .
Zn1 Cl2 2.2296(16) .
Zn1 Cl2 2.2296(16) 2
N1 C2 1.344(7) .
N1 C6 1.347(7) .
C2 C3 1.378(8) .
C2 H2 0.9500 .
C3 C4 1.374(8) .
C3 H3 0.9500 .
C4 C5 1.394(8) .
C4 H4 0.9500 .
C5 N7 1.379(7) .
C5 C6 1.384(8) .
C6 H6 0.9500 .
N7 C8 1.372(7) .
N7 H7 0.8800 .
C8 O9 1.248(7) 1
C8 O9 1.248(7) .
C8 N10 1.345(7) .
N10 C11 1.448(7) .
N10 H10 0.8800 .
C11 C11 1.545(12) 5_666
C11 H11A 0.9900 .
C11 H11B 0.9900 .
C12 O13 1.441(8) .
C12 H12A 0.9800 .
C12 H12B 0.9800 .
C12 H12C 0.9800 .
O13 H13 0.8400 .

loop_
_geom_hbond_atom_site_label_D
_geom_hbond_atom_site_label_H
_geom_hbond_atom_site_label_A
_geom_hbond_distance_DH
_geom_hbond_distance_HA
_geom_hbond_distance_DA
_geom_hbond_angle_DHA
_geom_hbond_site_symmetry_A
N7 H7 O13 0.88 1.94 2.807(6) 167.0 1_565
N10 H10 O13 0.88 2.35 3.110(6) 144.4 1_565
O13 H13 O9 0.84 1.92 2.759(6) 174.1 1
